data_4503166
loop_
_publ_author_name
'Volkringer, Christophe'
'Marrot, J\'er\^ome'
'F\'erey, G\'erard'
'Loiseau, Thierry'

_publ_section_title
;
 Hydrothermal Crystallization of Three Calcium-Based Hybrid Solids with
 2,6-Naphthalene- or 4,4&#x2032;-Biphenyl-Dicarboxylates
;
_journal_issue 2
_journal_name_full 'Crystal Growth &amp; Design'
_journal_page_first 685
_journal_paper_doi 10.1021/cg700685g
_journal_volume 8
_journal_year 2008
_chemical_formula_sum 'C14 H8 Ca O5'
_chemical_formula_weight 296.28
_chemical_name_systematic
; 
 ? 
;
_space_group_IT_number 4
_symmetry_cell_setting monoclinic
_symmetry_space_group_name_Hall 'P 2yb'
_symmetry_space_group_name_H-M 'P 1 21 1'
_atom_sites_solution_hydrogens geom
_atom_sites_solution_primary direct
_atom_sites_solution_secondary difmap
_audit_creation_method SHELXL-97
_cell_angle_alpha 90.00
_cell_angle_beta 93.588(3)
_cell_angle_gamma 90.00
_cell_formula_units_Z 2
_cell_length_a 5.8237(4)
_cell_length_b 6.9339(5)
_cell_length_c 14.7231(11)
_cell_measurement_reflns_used 1012
_cell_measurement_temperature 293(2)
_cell_measurement_theta_max 22.40
_cell_measurement_theta_min 3.25
_cell_volume 593.37(7)
_computing_cell_refinement 'Bruker SMART'
_computing_data_collection 'Bruker SMART'
_computing_data_reduction 'Bruker SAINT'
_computing_molecular_graphics 'Bruker SHELXTL'
_computing_publication_material 'Bruker SHELXTL'
_computing_structure_refinement 'SHELXL-97 (Sheldrick, 1997)'
_computing_structure_solution 'SHELXS-97 (Sheldrick, 1990)'
_diffrn_ambient_temperature 293(2)
_diffrn_measured_fraction_theta_full 1.000
_diffrn_measured_fraction_theta_max 1.000
_diffrn_measurement_device_type 'CCD area detector'
_diffrn_measurement_method 'phi and omega scans'
_diffrn_radiation_monochromator graphite
_diffrn_radiation_source 'fine-focus sealed tube'
_diffrn_radiation_type MoK\a
_diffrn_radiation_wavelength 0.71073
_diffrn_reflns_av_R_equivalents 0.0894
_diffrn_reflns_av_sigmaI/netI 0.0676
_diffrn_reflns_limit_h_max 6
_diffrn_reflns_limit_h_min -6
_diffrn_reflns_limit_k_max 8
_diffrn_reflns_limit_k_min -8
_diffrn_reflns_limit_l_max 17
_diffrn_reflns_limit_l_min -17
_diffrn_reflns_number 10079
_diffrn_reflns_theta_full 25.01
_diffrn_reflns_theta_max 25.01
_diffrn_reflns_theta_min 1.39
_exptl_absorpt_coefficient_mu 0.546
_exptl_absorpt_correction_T_max 0.8987
_exptl_absorpt_correction_T_min 0.8320
_exptl_absorpt_correction_type multi-scan
_exptl_crystal_density_diffrn 1.658
_exptl_crystal_density_meas 0
_exptl_crystal_density_method 'not measured'
_exptl_crystal_F_000 304
_exptl_crystal_size_max 0.35
_exptl_crystal_size_mid 0.26
_exptl_crystal_size_min 0.20
_refine_diff_density_max 0.329
_refine_diff_density_min -0.376
_refine_diff_density_rms 0.093
_refine_ls_abs_structure_details 'Flack H D (1983), Acta Cryst. A39, 876-881'
_refine_ls_abs_structure_Flack -0.03(8)
_refine_ls_extinction_method none
_refine_ls_goodness_of_fit_ref 1.120
_refine_ls_hydrogen_treatment constr
_refine_ls_matrix_type full
_refine_ls_number_parameters 181
_refine_ls_number_reflns 2085
_refine_ls_number_restraints 1
_refine_ls_restrained_S_all 1.120
_refine_ls_R_factor_all 0.0683
_refine_ls_R_factor_gt 0.0416
_refine_ls_shift/su_max 0.000
_refine_ls_shift/su_mean 0.000
_refine_ls_structure_factor_coef Fsqd
_refine_ls_weighting_details 'calc w=1/[\s^2^(Fo^2^)+(0.0633P)^2^+0.0000P] where P=(Fo^2^+2Fc^2^)/3'
_refine_ls_weighting_scheme calc
_refine_ls_wR_factor_gt 0.0938
_refine_ls_wR_factor_ref 0.1237
_reflns_number_gt 1656
_reflns_number_total 2085
_reflns_threshold_expression >2sigma(I)
_cod_data_source_file cg700685g-file003.cif
_cod_data_source_block nk187
_cod_depositor_comments
;
The following automatic conversions were performed:

'_symmetry_cell_setting' value 'Monoclinic' changed to 'monoclinic'
according to /home/saulius/struct/CIF-dictionaries/cif_core.dic
dictionary named 'cif_core.dic' version 2.4.1 from 2010-06-29.

Automatic conversion script
Id: cif_fix_values 1715 2011-07-08 13:25:40Z adriana 
;
_cod_original_sg_symbol_H-M P2(1)
_cod_database_code 4503166

loop_
_symmetry_equiv_pos_as_xyz
'x, y, z'
'-x, y+1/2, -z'

loop_
_atom_site_label
_atom_site_type_symbol
_atom_site_fract_x
_atom_site_fract_y
_atom_site_fract_z
_atom_site_U_iso_or_equiv
_atom_site_adp_type
_atom_site_occupancy
_atom_site_symmetry_multiplicity
_atom_site_calc_flag
_atom_site_refinement_flags
Ca Ca 0.09987(15) 0.75793(17) 0.56438(6) 0.0169(2) Uani 1 1 d .
C1 C 0.9098(9) 0.8302(8) 0.9307(3) 0.0220(12) Uani 1 1 d .
H1 H 1.0483 0.8769 0.9568 0.026 Uiso 1 1 calc R
C2 C 0.8722(9) 0.8324(8) 0.8366(3) 0.0225(12) Uani 1 1 d .
H2 H 0.9851 0.8810 0.8009 0.027 Uiso 1 1 calc R
C3 C 0.6685(7) 0.7630(11) 0.7955(3) 0.0159(9) Uani 1 1 d .
C4 C 0.5039(9) 0.6905(8) 0.8509(4) 0.0217(12) Uani 1 1 d .
H4 H 0.3660 0.6429 0.8245 0.026 Uiso 1 1 calc R
C5 C 0.5422(9) 0.6881(8) 0.9441(3) 0.0229(12) Uani 1 1 d .
H5 H 0.4299 0.6373 0.9794 0.027 Uiso 1 1 calc R
C6 C 0.7456(7) 0.7599(10) 0.9871(3) 0.0165(9) Uani 1 1 d .
C7 C 0.7838(7) 0.7607(11) 1.0879(3) 0.0166(9) Uani 1 1 d .
C8 C 0.6201(9) 0.6843(8) 1.1432(3) 0.0226(12) Uani 1 1 d .
H8 H 0.4855 0.6320 1.1162 0.027 Uiso 1 1 calc R
C9 C 0.6535(9) 0.6845(8) 1.2378(3) 0.0226(12) Uani 1 1 d .
H9 H 0.5434 0.6297 1.2729 0.027 Uiso 1 1 calc R
C10 C 0.8499(7) 0.7659(10) 1.2796(3) 0.0181(10) Uani 1 1 d .
C11 C 1.0138(9) 0.8433(8) 1.2255(3) 0.0218(12) Uani 1 1 d .
H11 H 1.1466 0.8983 1.2526 0.026 Uiso 1 1 calc R
C12 C 0.9813(9) 0.8392(9) 1.1320(4) 0.0245(12) Uani 1 1 d .
H12 H 1.0945 0.8904 1.0972 0.029 Uiso 1 1 calc R
C13 C 0.6180(8) 0.7728(10) 0.6938(3) 0.0181(10) Uani 1 1 d .
C14 C 0.8884(7) 0.7655(10) 1.3809(3) 0.0181(10) Uani 1 1 d .
O1 O 0.4166(5) 0.7455(8) 0.6636(2) 0.0295(9) Uani 1 1 d .
O2 O 0.7805(6) 0.8209(5) 0.6445(2) 0.0263(10) Uani 1 1 d .
O3 O 0.8496(6) 0.6154(6) 1.4265(2) 0.0188(9) Uani 1 1 d .
O4 O 0.9647(7) 0.9169(6) 1.4195(2) 0.0254(9) Uani 1 1 d .
O1W O 0.3709(6) 0.6385(7) 0.4623(3) 0.0397(12) Uani 1 1 d .

loop_
_atom_site_aniso_label
_atom_site_aniso_U_11
_atom_site_aniso_U_22
_atom_site_aniso_U_33
_atom_site_aniso_U_23
_atom_site_aniso_U_13
_atom_site_aniso_U_12
Ca 0.0180(4) 0.0191(5) 0.0131(4) -0.0009(6) -0.0028(3) 0.0004(6)
C1 0.021(3) 0.025(3) 0.020(3) 0.003(2) -0.005(2) -0.006(2)
C2 0.021(3) 0.031(3) 0.015(3) 0.005(2) 0.000(2) -0.005(2)
C3 0.019(2) 0.015(2) 0.013(2) -0.001(3) -0.0025(17) 0.002(3)
C4 0.015(2) 0.030(3) 0.020(3) -0.002(2) -0.004(2) -0.004(2)
C5 0.021(3) 0.034(3) 0.014(3) 0.003(2) 0.000(2) -0.006(2)
C6 0.020(2) 0.014(2) 0.015(2) -0.001(3) 0.0009(18) -0.002(3)
C7 0.022(2) 0.016(2) 0.012(2) -0.001(3) -0.0043(18) 0.003(3)
C8 0.022(3) 0.027(3) 0.017(3) 0.000(2) -0.006(2) -0.006(2)
C9 0.024(3) 0.030(3) 0.013(3) 0.003(2) 0.000(2) -0.006(2)
C10 0.022(2) 0.019(2) 0.013(2) 0.005(3) 0.0004(19) 0.002(3)
C11 0.023(3) 0.027(3) 0.014(3) 0.001(2) -0.007(2) -0.007(2)
C12 0.020(3) 0.033(3) 0.020(3) 0.005(2) 0.003(2) -0.006(2)
C13 0.024(2) 0.020(3) 0.010(2) -0.002(3) 0.0018(19) 0.001(3)
C14 0.017(2) 0.020(2) 0.017(2) -0.001(3) -0.0026(18) 0.000(3)
O1 0.0241(18) 0.045(2) 0.0185(17) 0.004(2) -0.0087(14) -0.003(2)
O2 0.027(2) 0.035(3) 0.0168(19) 0.0015(16) 0.0029(16) 0.0015(16)
O3 0.024(2) 0.020(2) 0.0128(19) 0.0027(15) -0.0006(17) -0.0034(17)
O4 0.037(2) 0.019(2) 0.019(2) -0.0045(17) -0.0073(18) 0.000(2)
O1W 0.025(2) 0.055(3) 0.039(3) -0.021(2) 0.008(2) -0.002(2)

loop_
_atom_type_symbol
_atom_type_description
_atom_type_scat_dispersion_real
_atom_type_scat_dispersion_imag
_atom_type_scat_source
C C 0.0033 0.0016 'International Tables Vol C Tables 4.2.6.8 and 6.1.1.4'
H H 0.0000 0.0000 'International Tables Vol C Tables 4.2.6.8 and 6.1.1.4'
O O 0.0106 0.0060 'International Tables Vol C Tables 4.2.6.8 and 6.1.1.4'
Ca Ca 0.2262 0.3064 'International Tables Vol C Tables 4.2.6.8 and 6.1.1.4'

loop_
_geom_angle_atom_site_label_1
_geom_angle_atom_site_label_2
_geom_angle_atom_site_label_3
_geom_angle
_geom_angle_site_symmetry_1
_geom_angle_site_symmetry_3
O1 Ca O2 108.99(12) . 1_455
O1 Ca O1W 81.41(13) . .
O2 Ca O1W 166.21(13) 1_455 .
O1 Ca O4 91.41(16) . 2_647
O2 Ca O4 89.97(14) 1_455 2_647
O1W Ca O4 80.54(15) . 2_647
O1 Ca O4 140.02(15) . 1_454
O2 Ca O4 97.63(13) 1_455 1_454
O1W Ca O4 78.47(15) . 1_454
O4 Ca O4 118.50(11) 2_647 1_454
O1 Ca O3 85.14(17) . 2_657
O2 Ca O3 83.15(13) 1_455 2_657
O1W Ca O3 107.25(15) . 2_657
O4 Ca O3 170.84(13) 2_647 2_657
O4 Ca O3 68.65(12) 1_454 2_657
O1 Ca O3 150.55(16) . 1_454
O2 Ca O3 92.31(12) 1_455 1_454
O1W Ca O3 74.90(13) . 1_454
O4 Ca O3 67.85(12) 2_647 1_454
O4 Ca O3 51.01(11) 1_454 1_454
O3 Ca O3 118.31(10) 2_657 1_454
O1 Ca C14 151.25(12) . 1_454
O2 Ca C14 99.43(12) 1_455 1_454
O1W Ca C14 71.30(14) . 1_454
O4 Ca C14 92.86(17) 2_647 1_454
O4 Ca C14 25.66(16) 1_454 1_454
O3 Ca C14 94.24(16) 2_657 1_454
O3 Ca C14 25.91(15) 1_454 1_454
O1 Ca Ca 121.63(14) . 2_556
O2 Ca Ca 82.02(10) 1_455 2_556
O1W Ca Ca 100.47(12) . 2_556
O4 Ca Ca 146.86(9) 2_647 2_556
O4 Ca Ca 32.81(9) 1_454 2_556
O3 Ca Ca 38.03(8) 2_657 2_556
O3 Ca Ca 80.33(9) 1_454 2_556
C14 Ca Ca 57.33(15) 1_454 2_556
O1 Ca Ca 117.40(14) . 2_546
O2 Ca Ca 100.53(10) 1_455 2_546
O1W Ca Ca 66.11(11) . 2_546
O4 Ca Ca 34.00(8) 2_647 2_546
O4 Ca Ca 84.98(9) 1_454 2_546
O3 Ca Ca 153.62(9) 2_657 2_546
O3 Ca Ca 36.01(9) 1_454 2_546
C14 Ca Ca 59.39(15) 1_454 2_546
Ca Ca Ca 116.12(4) 2_556 2_546
C2 C1 C6 121.8(5) . .
C2 C1 H1 119.1 . .
C6 C1 H1 119.1 . .
C3 C2 C1 120.6(5) . .
C3 C2 H2 119.7 . .
C1 C2 H2 119.7 . .
C2 C3 C4 118.2(4) . .
C2 C3 C13 121.8(5) . .
C4 C3 C13 119.9(4) . .
C5 C4 C3 121.0(5) . .
C5 C4 H4 119.5 . .
C3 C4 H4 119.5 . .
C4 C5 C6 121.7(5) . .
C4 C5 H5 119.1 . .
C6 C5 H5 119.1 . .
C1 C6 C5 116.7(4) . .
C1 C6 C7 121.9(4) . .
C5 C6 C7 121.5(4) . .
C12 C7 C8 116.7(4) . .
C12 C7 C6 122.2(5) . .
C8 C7 C6 121.0(4) . .
C9 C8 C7 121.7(5) . .
C9 C8 H8 119.2 . .
C7 C8 H8 119.2 . .
C10 C9 C8 120.3(5) . .
C10 C9 H9 119.9 . .
C8 C9 H9 119.9 . .
C9 C10 C11 118.7(4) . .
C9 C10 C14 120.7(5) . .
C11 C10 C14 120.5(4) . .
C12 C11 C10 120.6(5) . .
C12 C11 H11 119.7 . .
C10 C11 H11 119.7 . .
C11 C12 C7 122.0(5) . .
C11 C12 H12 119.0 . .
C7 C12 H12 119.0 . .
O1 C13 O2 123.6(4) . .
O1 C13 C3 118.0(4) . .
O2 C13 C3 118.2(4) . .
O4 C14 O3 121.0(4) . .
O4 C14 C10 118.3(6) . .
O3 C14 C10 120.6(6) . .
O4 C14 Ca 58.6(2) . 1_656
O3 C14 Ca 64.6(2) . 1_656
C10 C14 Ca 163.5(3) . 1_656
C13 O1 Ca 158.5(4) . .
C13 O2 Ca 153.5(4) . 1_655
C14 O3 Ca 145.0(3) . 2_647
C14 O3 Ca 89.5(3) . 1_656
Ca O3 Ca 105.96(13) 2_647 1_656
C14 O4 Ca 144.0(3) . 2_657
C14 O4 Ca 95.8(3) . 1_656
Ca O4 Ca 113.20(14) 2_657 1_656

loop_
_geom_bond_atom_site_label_1
_geom_bond_atom_site_label_2
_geom_bond_distance
_geom_bond_site_symmetry_2
Ca O1 2.282(3) .
Ca O2 2.305(4) 1_455
Ca O1W 2.395(4) .
Ca O4 2.408(4) 2_647
Ca O4 2.485(4) 1_454
Ca O3 2.498(4) 2_657
Ca O3 2.618(3) 1_454
Ca C14 2.898(4) 1_454
Ca Ca 4.0854(9) 2_556
Ca Ca 4.0854(10) 2_546
C1 C2 1.390(7) .
C1 C6 1.392(7) .
C1 H1 0.9300 .
C2 C3 1.384(7) .
C2 H2 0.9300 .
C3 C4 1.391(7) .
C3 C13 1.508(6) .
C4 C5 1.377(7) .
C4 H4 0.9300 .
C5 C6 1.399(7) .
C5 H5 0.9300 .
C6 C7 1.487(5) .
C7 C12 1.395(7) .
C7 C8 1.396(7) .
C8 C9 1.394(7) .
C8 H8 0.9300 .
C9 C10 1.385(7) .
C9 H9 0.9300 .
C10 C11 1.388(7) .
C10 C14 1.495(6) .
C11 C12 1.379(7) .
C11 H11 0.9300 .
C12 H12 0.9300 .
C13 O1 1.243(5) .
C13 O2 1.274(6) .
C14 O4 1.261(7) .
C14 O3 1.266(7) .
C14 Ca 2.898(4) 1_656
O2 Ca 2.305(4) 1_655
O3 Ca 2.498(4) 2_647
O3 Ca 2.618(3) 1_656
O4 Ca 2.408(4) 2_657
O4 Ca 2.485(4) 1_656
